data_7059162
loop_
_publ_author_name
'Lu, Jingjing'
'Li, Xiao-Lei'
'Jin, Chaoyi'
'Yu, Yang'
'Tang, Jinkui'

_publ_section_title
;
 Dysprosium-based linear helicate clusters: syntheses, structures, and
 magnetism
;
_journal_issue 3
_journal_name_full 'New Journal of Chemistry'
_journal_page_first 994
_journal_page_last 1000
_journal_paper_doi 10.1039/C9NJ05192A
_journal_volume 44
_journal_year 2020
_chemical_formula_moiety 'C107 H147 Cl4 Dy4 N30 O40'
_chemical_formula_sum 'C107 H147 Cl4 Dy4 N30 O40'
_chemical_formula_weight 3285.34
_space_group_crystal_system monoclinic
_space_group_IT_number 14
_space_group_name_Hall '-P 2ybc'
_space_group_name_H-M_alt 'P 1 21/c 1'
_atom_sites_solution_hydrogens geom
_audit_creation_method SHELXL-2014/7
_audit_update_record
;
2019-05-30 deposited with the CCDC.	2019-12-12 downloaded from the CCDC.
;
_cell_angle_alpha 90
_cell_angle_beta 104.0349(15)
_cell_angle_gamma 90
_cell_formula_units_Z 4
_cell_length_a 20.0833(16)
_cell_length_b 30.421(2)
_cell_length_c 21.9915(18)
_cell_measurement_reflns_used 9803
_cell_measurement_temperature 153(2)
_cell_measurement_theta_max 25.41
_cell_measurement_theta_min 2.18
_cell_volume 13034.7(17)
_computing_cell_refinement 'Bruker SAINT'
_computing_data_collection 'Bruker APEX2'
_computing_data_reduction 'Bruker SAINT'
_computing_molecular_graphics 'Bruker SHELXTL'
_computing_publication_material 'Bruker SHELXTL'
_computing_structure_refinement 'SHELXL-2014/7 (Sheldrick, 2014)'
_computing_structure_solution 'SHELXS-97 (Sheldrick 2008)'
_diffrn_ambient_temperature 153(2)
_diffrn_measured_fraction_theta_full 0.999
_diffrn_measured_fraction_theta_max 0.998
_diffrn_measurement_device_type 'Bruker APEX-II CCD'
_diffrn_measurement_method '\f and \w scans'
_diffrn_radiation_type MoK\a
_diffrn_radiation_wavelength 0.71073
_diffrn_reflns_av_R_equivalents 0.0679
_diffrn_reflns_av_unetI/netI 0.0735
_diffrn_reflns_Laue_measured_fraction_full 0.999
_diffrn_reflns_Laue_measured_fraction_max 0.998
_diffrn_reflns_limit_h_max 24
_diffrn_reflns_limit_h_min -24
_diffrn_reflns_limit_k_max 36
_diffrn_reflns_limit_k_min -32
_diffrn_reflns_limit_l_max 26
_diffrn_reflns_limit_l_min -22
_diffrn_reflns_number 76685
_diffrn_reflns_point_group_measured_fraction_full 0.999
_diffrn_reflns_point_group_measured_fraction_max 0.998
_diffrn_reflns_theta_full 25.242
_diffrn_reflns_theta_max 25.415
_diffrn_reflns_theta_min 1.045
_exptl_absorpt_coefficient_mu 2.440
_exptl_absorpt_correction_T_max 0.722
_exptl_absorpt_correction_T_min 0.521
_exptl_absorpt_correction_type multi-scan
_exptl_absorpt_process_details (sadabs;bruker,2000)
_exptl_crystal_colour Red
_exptl_crystal_density_diffrn 1.674
_exptl_crystal_description Block
_exptl_crystal_F_000 6604
_exptl_crystal_size_max 0.25
_exptl_crystal_size_mid 0.21
_exptl_crystal_size_min 0.14
_refine_diff_density_max 2.527
_refine_diff_density_min -1.934
_refine_diff_density_rms 0.195
_refine_ls_extinction_method none
_refine_ls_goodness_of_fit_ref 1.046
_refine_ls_hydrogen_treatment constr
_refine_ls_matrix_type full
_refine_ls_number_parameters 1653
_refine_ls_number_reflns 24006
_refine_ls_number_restraints 1607
_refine_ls_restrained_S_all 1.101
_refine_ls_R_factor_all 0.0916
_refine_ls_R_factor_gt 0.0617
_refine_ls_shift/su_max 0.002
_refine_ls_shift/su_mean 0.000
_refine_ls_structure_factor_coef Fsqd
_refine_ls_weighting_details 'w=1/[\s^2^(Fo^2^)+(0.0755P)^2^+132.3952P] where P=(Fo^2^+2Fc^2^)/3'
_refine_ls_weighting_scheme calc
_refine_ls_wR_factor_gt 0.1533
_refine_ls_wR_factor_ref 0.1762
_reflns_Friedel_coverage 0.000
_reflns_number_gt 17497
_reflns_number_total 24006
_reflns_threshold_expression 'I > 2\s(I)'
_cod_data_source_file c9nj05192a2.cif
_cod_data_source_block Dy4-ClO4
_cod_depositor_comments
;Adding full bibliography for 7059162--7059164.cif.

 Adding full bibliography for 7059162--7059164.cif.
;
_cod_original_cell_volume 13034.7(18)
_cod_original_sg_symbol_H-M 'P 21/c'
_cod_database_code 7059162
_shelx_shelxl_version_number 2014/7
_shelx_space_group_comment
;
The symmetry employed for this shelxl refinement is uniquely defined
by the following loop, which should always be used as a source of
symmetry information in preference to the above space-group names.
They are only intended as comments.
;

loop_
_space_group_symop_operation_xyz
'x, y, z'
'-x, y+1/2, -z+1/2'
'-x, -y, -z'
'x, -y-1/2, z-1/2'

loop_
_atom_site_label
_atom_site_type_symbol
_atom_site_fract_x
_atom_site_fract_y
_atom_site_fract_z
_atom_site_U_iso_or_equiv
_atom_site_adp_type
_atom_site_occupancy
_atom_site_site_symmetry_order
_atom_site_calc_flag
_atom_site_refinement_flags_posn
_atom_site_refinement_flags_adp
C1 C 0.5173(5) 0.5923(3) 0.3531(5) 0.0346(12) Uani 1 1 d . U
C2 C 0.4652(5) 0.5659(3) 0.2498(5) 0.0317(13) Uani 1 1 d . U
C3 C 0.2298(5) 0.5699(3) -0.0184(4) 0.0295(14) Uani 1 1 d . U
H3 H 0.2674 0.5513 -0.0142 0.035 Uiso 1 1 calc R U
C4 C 0.1235(5) 0.5991(3) -0.0774(5) 0.0298(14) Uani 1 1 d . U
C5 C 0.1784(5) 0.5701(3) -0.0720(5) 0.0332(13) Uani 1 1 d . U
H5 H 0.1800 0.5511 -0.1047 0.040 Uiso 1 1 calc R U
C6 C 0.5667(5) 0.5597(3) 0.3609(5) 0.0374(13) Uani 1 1 d . U
H6 H 0.6003 0.5579 0.3984 0.045 Uiso 1 1 calc R U
C7 C 0.4644(5) 0.5966(3) 0.2986(5) 0.0310(12) Uani 1 1 d . U
C8 C 0.2243(5) 0.5983(3) 0.0297(5) 0.0318(13) Uani 1 1 d . U
C9 C 0.5667(5) 0.5301(3) 0.3139(5) 0.0357(13) Uani 1 1 d . U
H9 H 0.6000 0.5083 0.3191 0.043 Uiso 1 1 calc R U
C10 C 0.5168(5) 0.5333(3) 0.2592(5) 0.0342(13) Uani 1 1 d . U
H10 H 0.5169 0.5133 0.2272 0.041 Uiso 1 1 calc R U
C11 C 0.3753(4) 0.7500(3) 0.2512(4) 0.0232(14) Uani 1 1 d . U
C12 C 0.2152(4) 0.7588(3) 0.0904(4) 0.0238(13) Uani 1 1 d . U
C13 C 0.1964(5) 0.6447(3) 0.3805(4) 0.0304(13) Uani 1 1 d . U
H13 H 0.1509 0.6401 0.3818 0.037 Uiso 1 1 calc R U
C14 C 0.3146(5) 0.6543(3) 0.4301(4) 0.0276(14) Uani 1 1 d . U
C15 C 0.1550(5) 0.7520(3) 0.0360(4) 0.0267(14) Uani 1 1 d . U
C16 C 0.3092(5) 0.7964(3) 0.1576(4) 0.0262(14) Uani 1 1 d . U
H16 H 0.3368 0.8210 0.1694 0.031 Uiso 1 1 calc R U
C17 C 0.3771(5) 0.6564(3) 0.4834(5) 0.0322(13) Uani 1 1 d . U
C18 C 0.1686(5) 0.6511(3) 0.2599(5) 0.0329(14) Uani 1 1 d . U
C19 C 0.3205(4) 0.7574(3) 0.1932(4) 0.0232(13) Uani 1 1 d . U
C20 C 0.2481(5) 0.6460(3) 0.4342(5) 0.0305(13) Uani 1 1 d . U
H20 H 0.2385 0.6415 0.4730 0.037 Uiso 1 1 calc R U
C21 C 0.2555(5) 0.7969(3) 0.1042(4) 0.0263(14) Uani 1 1 d . U
H21 H 0.2465 0.8216 0.0786 0.032 Uiso 1 1 calc R U
C22 C -0.0139(6) 0.8036(4) -0.1310(5) 0.0433(13) Uani 1 1 d . U
C23 C 0.4242(5) 0.6210(3) 0.6319(5) 0.0337(13) Uani 1 1 d . U
H23 H 0.3830 0.6079 0.6342 0.040 Uiso 1 1 calc R U
C24 C 0.5143(5) 0.7963(3) 0.3466(5) 0.0301(11) Uani 1 1 d . U
H24 H 0.5150 0.8207 0.3212 0.036 Uiso 1 1 calc R U
C25 C 0.5735(5) 0.7573(3) 0.4461(5) 0.0315(11) Uani 1 1 d . U
C26 C 0.6270(5) 0.7585(3) 0.5019(5) 0.0323(12) Uani 1 1 d . U
C27 C -0.0463(6) 0.7640(4) -0.1550(5) 0.0429(13) Uani 1 1 d . U
C28 C 0.0463(5) 0.8054(4) -0.0799(5) 0.0405(12) Uani 1 1 d . U
H28 H 0.0659 0.8329 -0.0693 0.049 Uiso 1 1 calc R U
C29 C -0.1054(6) 0.7673(4) -0.2061(5) 0.0427(14) Uani 1 1 d . U
C30 C 0.6763(5) 0.7244(4) 0.6006(5) 0.037(2) Uani 1 1 d . U
H30A H 0.7220 0.7223 0.5946 0.055 Uiso 1 1 calc R U
H30B H 0.6677 0.7000 0.6253 0.055 Uiso 1 1 calc R U
H30C H 0.6716 0.7513 0.6218 0.055 Uiso 1 1 calc R U
C31 C 0.4184(5) 0.5649(3) 0.1883(5) 0.0318(11) Uani 1 1 d . U
H31 H 0.4266 0.5438 0.1604 0.038 Uiso 1 1 calc R U
C32 C 0.5624(5) 0.6186(3) 0.4596(5) 0.037(2) Uani 1 1 d . U
H32A H 0.5581 0.5900 0.4769 0.056 Uiso 1 1 calc R U
H32B H 0.5531 0.6408 0.4874 0.056 Uiso 1 1 calc R U
H32C H 0.6083 0.6222 0.4545 0.056 Uiso 1 1 calc R U
C33 C 0.2154(5) 0.6506(3) 0.3234(4) 0.0296(14) Uani 1 1 d . U
C34 C 0.4441(5) 0.6719(3) 0.1389(5) 0.0306(17) Uani 1 1 d . U
H34 H 0.4568 0.6424 0.1414 0.037 Uiso 1 1 calc R U
C35 C 0.5961(5) 0.6942(3) 0.3345(5) 0.0352(13) Uani 1 1 d . U
H35 H 0.6167 0.6810 0.3725 0.042 Uiso 1 1 calc R U
C36 C 0.1475(5) 0.7197(4) -0.1400(5) 0.0402(19) Uani 1 1 d . U
H36 H 0.1320 0.7486 -0.1441 0.048 Uiso 1 1 calc R U
C37 C 0.2729(5) 0.6041(3) 0.0915(5) 0.0326(13) Uani 1 1 d . U
C38 C 0.0635(5) 0.6054(3) -0.1317(5) 0.0362(15) Uani 1 1 d . U
C39 C 0.5679(5) 0.7926(3) 0.4049(5) 0.0317(12) Uani 1 1 d . U
C40 C 0.6734(5) 0.7937(3) 0.5148(5) 0.0377(13) Uani 1 1 d . U
H40 H 0.7082 0.7940 0.5513 0.045 Uiso 1 1 calc R U
C41 C 0.6150(5) 0.8285(3) 0.4179(5) 0.0317(13) Uani 1 1 d . U
H41 H 0.6108 0.8518 0.3899 0.038 Uiso 1 1 calc R U
C42 C 0.5463(5) 0.6347(3) 0.6822(5) 0.0353(13) Uani 1 1 d . U
C43 C 0.4793(6) 0.5897(3) 0.7356(5) 0.0368(13) Uani 1 1 d . U
H43 H 0.4374 0.5777 0.7378 0.044 Uiso 1 1 calc R U
C44 C 0.6038(6) 0.6283(3) 0.7330(5) 0.0366(13) Uani 1 1 d . U
C45 C 0.4838(5) 0.6155(3) 0.6830(5) 0.0351(13) Uani 1 1 d . U
C46 C -0.1167(7) 0.5913(5) -0.3234(6) 0.0617(17) Uani 1 1 d . U
C47 C -0.0287(6) 0.6453(5) 0.0588(6) 0.0591(15) Uani 1 1 d . U
C48 C 0.6662(5) 0.8284(3) 0.4713(5) 0.0339(13) Uani 1 1 d . U
H48 H 0.6970 0.8517 0.4793 0.041 Uiso 1 1 calc R U
C49 C 0.2133(6) 0.7359(4) -0.2174(5) 0.049(3) Uani 1 1 d . U
H49A H 0.1900 0.7636 -0.2192 0.074 Uiso 1 1 calc R U
H49B H 0.2042 0.7233 -0.2586 0.074 Uiso 1 1 calc R U
H49C H 0.2618 0.7404 -0.2022 0.074 Uiso 1 1 calc R U
C50 C 0.5361(6) 0.5826(3) 0.7829(5) 0.0379(13) Uani 1 1 d . U
H50 H 0.5335 0.5645 0.8163 0.045 Uiso 1 1 calc R U
C51 C -0.0843(6) 0.6408(5) 0.0052(6) 0.0606(16) Uani 1 1 d . U
C52 C -0.1227(6) 0.6486(5) -0.1057(5) 0.053(2) Uani 1 1 d . U
H52A H -0.1446 0.6203 -0.1091 0.079 Uiso 1 1 calc R U
H52B H -0.1045 0.6535 -0.1417 0.079 Uiso 1 1 calc R U
H52C H -0.1555 0.6711 -0.1035 0.079 Uiso 1 1 calc R U
C53 C -0.0990(6) 0.8457(4) -0.2040(5) 0.0456(14) Uani 1 1 d . U
H53 H -0.1176 0.8728 -0.2190 0.055 Uiso 1 1 calc R U
C54 C 0.0050(6) 0.6408(5) 0.1796(6) 0.0553(15) Uani 1 1 d . U
H54 H -0.0124 0.6367 0.2146 0.066 Uiso 1 1 calc R U
C55 C 0.0033(7) 0.5702(5) -0.2800(6) 0.0599(16) Uani 1 1 d . U
H55 H 0.0431 0.5580 -0.2873 0.072 Uiso 1 1 calc R U
C56 C -0.1802(6) 0.7279(4) -0.2868(5) 0.050(2) Uani 1 1 d . U
H56A H -0.2188 0.7460 -0.2850 0.075 Uiso 1 1 calc R U
H56B H -0.1955 0.6985 -0.2981 0.075 Uiso 1 1 calc R U
H56C H -0.1582 0.7395 -0.3176 0.075 Uiso 1 1 calc R U
C57 C 0.5982(6) 0.6023(3) 0.7812(5) 0.0390(14) Uani 1 1 d . U
H57 H 0.6365 0.5974 0.8140 0.047 Uiso 1 1 calc R U
C58 C -0.1301(6) 0.8073(4) -0.2297(5) 0.0449(15) Uani 1 1 d . U
H58 H -0.1683 0.8086 -0.2634 0.054 Uiso 1 1 calc R U
C59 C 0.7193(6) 0.6473(4) 0.7808(5) 0.048(2) Uani 1 1 d . U
H59A H 0.7060 0.6596 0.8162 0.072 Uiso 1 1 calc R U
H59B H 0.7570 0.6638 0.7727 0.072 Uiso 1 1 calc R U
H59C H 0.7330 0.6173 0.7895 0.072 Uiso 1 1 calc R U
C60 C -0.0414(6) 0.8438(4) -0.1570(5) 0.0454(14) Uani 1 1 d . U
H60 H -0.0194 0.8699 -0.1414 0.054 Uiso 1 1 calc R U
C61 C -0.0579(7) 0.5719(5) -0.3303(6) 0.0645(17) Uani 1 1 d . U
C62 C -0.1499(6) 0.6328(5) 0.0085(6) 0.0643(16) Uani 1 1 d . U
H62 H -0.1845 0.6290 -0.0279 0.077 Uiso 1 1 calc R U
C63 C -0.0435(6) 0.6408(5) 0.1178(6) 0.0607(16) Uani 1 1 d . U
C64 C -0.1124(6) 0.6347(5) 0.1216(6) 0.0636(16) Uani 1 1 d . U
H64 H -0.1228 0.6336 0.1605 0.076 Uiso 1 1 calc R U
C65 C -0.1738(7) 0.5739(5) -0.4307(6) 0.0672(17) Uani 1 1 d . U
H65 H -0.2121 0.5759 -0.4643 0.081 Uiso 1 1 calc R U
C66 C -0.1644(7) 0.6304(5) 0.0670(6) 0.0644(16) Uani 1 1 d . U
H66 H -0.2094 0.6259 0.0698 0.077 Uiso 1 1 calc R U
C67 C -0.1164(7) 0.5528(5) -0.4377(6) 0.0686(17) Uani 1 1 d . U
H67 H -0.1178 0.5357 -0.4730 0.082 Uiso 1 1 calc R U
C68 C -0.0556(7) 0.5571(5) -0.3917(6) 0.0678(17) Uani 1 1 d . U
H68 H -0.0138 0.5503 -0.4007 0.081 Uiso 1 1 calc R U
C69 C 0.3854(5) 0.7836(3) 0.4270(5) 0.0304(15) Uani 1 1 d . U
H69 H 0.4195 0.7983 0.4129 0.036 Uiso 1 1 calc R U
C70 C 0.0599(6) 0.7474(4) 0.1786(5) 0.050(2) Uani 1 1 d . U
H70 H 0.0384 0.7274 0.1994 0.060 Uiso 1 1 calc R U
C71 C 0.2760(6) 0.5425(4) 0.2402(5) 0.0411(17) Uani 1 1 d . U
H71 H 0.2888 0.5353 0.2036 0.049 Uiso 1 1 calc R U
C72 C 0.0793(7) 0.8232(4) 0.1552(6) 0.060(3) Uani 1 1 d . U
H72A H 0.1203 0.8342 0.1830 0.089 Uiso 1 1 calc R U
H72B H 0.0471 0.8469 0.1430 0.089 Uiso 1 1 calc R U
H72C H 0.0902 0.8110 0.1186 0.089 Uiso 1 1 calc R U
C73 C 0.2356(9) 0.5195(5) 0.3297(7) 0.074(3) Uani 1 1 d . U
H73A H 0.2695 0.5381 0.3556 0.111 Uiso 1 1 calc R U
H73B H 0.2325 0.4924 0.3513 0.111 Uiso 1 1 calc R U
H73C H 0.1919 0.5340 0.3204 0.111 Uiso 1 1 calc R U
C74 C -0.0504(6) 0.7688(4) 0.0121(6) 0.0537(17) Uani 1 1 d . U
H74 H -0.0159 0.7898 0.0168 0.064 Uiso 1 1 calc R U
C75 C 0.1116(7) 0.5472(4) 0.1022(7) 0.0563(19) Uani 1 1 d . U
H75 H 0.1184 0.5426 0.0624 0.068 Uiso 1 1 calc R U
C76 C 0.3017(5) 0.7860(4) 0.4890(5) 0.038(2) Uani 1 1 d . U
H76A H 0.2588 0.8009 0.4733 0.058 Uiso 1 1 calc R U
H76B H 0.3145 0.7881 0.5339 0.058 Uiso 1 1 calc R U
H76C H 0.2971 0.7557 0.4768 0.058 Uiso 1 1 calc R U
C77 C 0.3685(6) 0.8524(3) 0.4760(5) 0.040(2) Uani 1 1 d . U
H77A H 0.4080 0.8606 0.4612 0.060 Uiso 1 1 calc R U
H77B H 0.3774 0.8577 0.5203 0.060 Uiso 1 1 calc R U
H77C H 0.3297 0.8696 0.4547 0.060 Uiso 1 1 calc R U
C78 C 0.4634(6) 0.7454(4) 0.1052(5) 0.043(2) Uani 1 1 d . U
H78A H 0.4238 0.7516 0.1210 0.064 Uiso 1 1 calc R U
H78B H 0.4546 0.7541 0.0620 0.064 Uiso 1 1 calc R U
H78C H 0.5021 0.7614 0.1291 0.064 Uiso 1 1 calc R U
C79 C 0.5307(6) 0.6825(4) 0.0819(6) 0.046(2) Uani 1 1 d . U
H79A H 0.5748 0.6916 0.1065 0.069 Uiso 1 1 calc R U
H79B H 0.5235 0.6944 0.0403 0.069 Uiso 1 1 calc R U
H79C H 0.5289 0.6510 0.0798 0.069 Uiso 1 1 calc R U
C80 C -0.2940(6) 0.6106(5) -0.4123(6) 0.061(3) Uani 1 1 d . U
H80A H -0.2875 0.6268 -0.4478 0.092 Uiso 1 1 calc R U
H80B H -0.3305 0.6236 -0.3973 0.092 Uiso 1 1 calc R U
H80C H -0.3055 0.5807 -0.4243 0.092 Uiso 1 1 calc R U
C81 C 0.0069(7) 0.8046(4) 0.2270(6) 0.058(3) Uani 1 1 d . U
H81A H -0.0115 0.7797 0.2442 0.088 Uiso 1 1 calc R U
H81B H -0.0301 0.8221 0.2032 0.088 Uiso 1 1 calc R U
H81C H 0.0340 0.8219 0.2605 0.088 Uiso 1 1 calc R U
C82 C 0.2555(8) 0.4638(4) 0.2508(7) 0.071(3) Uani 1 1 d . U
H82A H 0.2164 0.4489 0.2587 0.106 Uiso 1 1 calc R U
H82B H 0.2967 0.4496 0.2737 0.106 Uiso 1 1 calc R U
H82C H 0.2536 0.4629 0.2068 0.106 Uiso 1 1 calc R U
C83 C -0.1149(9) 0.8246(6) 0.0555(8) 0.089(4) Uani 1 1 d . U
H83A H -0.1127 0.8196 0.0990 0.133 Uiso 1 1 calc R U
H83B H -0.1584 0.8375 0.0357 0.133 Uiso 1 1 calc R U
H83C H -0.0786 0.8443 0.0518 0.133 Uiso 1 1 calc R U
C84 C -0.1751(7) 0.5920(5) -0.3739(6) 0.0627(17) Uani 1 1 d . U
C85 C 0.0771(10) 0.5178(7) 0.1862(7) 0.107(4) Uani 1 1 d D U
C86 C 0.0677(10) 0.4739(5) 0.0875(9) 0.108(4) Uani 1 1 d D U
H86A H 0.0209 0.4679 0.0882 0.162 Uiso 1 1 calc R U
H86B H 0.0964 0.4500 0.1068 0.162 Uiso 1 1 calc R U
H86C H 0.0709 0.4772 0.0450 0.162 Uiso 1 1 calc R U
C87 C 0.2161(6) 0.6626(4) -0.1696(5) 0.044(2) Uani 1 1 d . U
H87A H 0.1952 0.6462 -0.1419 0.066 Uiso 1 1 calc R U
H87B H 0.2649 0.6635 -0.1528 0.066 Uiso 1 1 calc R U
H87C H 0.2062 0.6487 -0.2100 0.066 Uiso 1 1 calc R U
C88 C -0.1599(8) 0.7517(5) 0.0209(8) 0.082(3) Uani 1 1 d D U
C89 C 0.4552(7) 0.5545(4) 1.0341(7) 0.054(3) Uani 1 1 d . U
H89 H 0.4193 0.5388 1.0437 0.065 Uiso 1 1 calc R U
C90 C 0.5183(7) 0.5766(5) 0.9582(7) 0.067(3) Uani 1 1 d . U
H90A H 0.5419 0.5944 0.9928 0.100 Uiso 1 1 calc R U
H90B H 0.5011 0.5950 0.9224 0.100 Uiso 1 1 calc R U
H90C H 0.5494 0.5553 0.9484 0.100 Uiso 1 1 calc R U
C91 C 0.4137(8) 0.5300(5) 0.9276(7) 0.070(3) Uani 1 1 d . U
H91A H 0.3825 0.5138 0.9459 0.105 Uiso 1 1 calc R U
H91B H 0.4388 0.5100 0.9076 0.105 Uiso 1 1 calc R U
H91C H 0.3884 0.5502 0.8970 0.105 Uiso 1 1 calc R U
C92 C 0.7539(17) 0.5380(8) 0.395(2) 0.307(13) Uiso 1 1 d D U
C93 C 0.7954(11) 0.6158(6) 0.4074(14) 0.312(13) Uani 1 1 d D U
H93 H 0.8285 0.6375 0.4091 0.375 Uiso 1 1 calc R U
C94 C 0.8709(14) 0.5563(11) 0.3818(19) 0.312(14) Uiso 1 1 d D U
C95 C 0.7062(6) 0.7263(4) 0.3353(6) 0.059(3) Uani 1 1 d . U
H95A H 0.7181 0.7118 0.3752 0.088 Uiso 1 1 calc R U
H95B H 0.7149 0.7572 0.3410 0.088 Uiso 1 1 calc R U
H95C H 0.7333 0.7145 0.3087 0.088 Uiso 1 1 calc R U
C96 C 0.6068(6) 0.7420(4) 0.2490(6) 0.049(2) Uani 1 1 d . U
H96A H 0.5587 0.7358 0.2352 0.074 Uiso 1 1 calc R U
H96B H 0.6297 0.7324 0.2177 0.074 Uiso 1 1 calc R U
H96C H 0.6135 0.7731 0.2554 0.074 Uiso 1 1 calc R U
C97 C 0.8318(17) 0.5263(14) 0.191(2) 0.374(19) Uiso 1 1 d D U
H97 H 0.7880 0.5261 0.1647 0.448 Uiso 1 1 calc R U
C98 C 0.890(3) 0.5293(18) 0.1024(16) 0.370(19) Uiso 1 1 d D U
C99 C 0.9595(17) 0.5339(19) 0.213(2) 0.376(19) Uiso 1 1 d D U
C100 C 0.3136(8) 0.5272(5) 0.5190(7) 0.078(3) Uani 1 1 d . U
H10A H 0.2714 0.5200 0.4894 0.117 Uiso 1 1 calc R U
H10B H 0.3064 0.5523 0.5432 0.117 Uiso 1 1 calc R U
H10C H 0.3282 0.5027 0.5465 0.117 Uiso 1 1 calc R U
C101 C 0.3668(7) 0.5375(4) 0.4852(7) 0.0607(19) Uani 1 1 d . U
H10D H 0.3506 0.5602 0.4541 0.073 Uiso 1 1 calc R U
H10E H 0.4081 0.5481 0.5142 0.073 Uiso 1 1 calc R U
C102 C 0.4296(7) 0.5079(4) 0.4206(6) 0.0571(17) Uani 1 1 d . U
H10F H 0.4724 0.5176 0.4484 0.069 Uiso 1 1 calc R U
H10G H 0.4127 0.5313 0.3909 0.069 Uiso 1 1 calc R U
C103 C 0.4416(8) 0.4674(5) 0.3865(8) 0.080(3) Uani 1 1 d . U
H10H H 0.4626 0.4453 0.4162 0.120 Uiso 1 1 calc R U
H10I H 0.4714 0.4742 0.3596 0.120 Uiso 1 1 calc R U
H10J H 0.3986 0.4566 0.3618 0.120 Uiso 1 1 calc R U
C104 C 0.7056(6) 0.8617(3) 0.6566(5) 0.072(2) Uani 1 1 d D U
H104 H 0.7214 0.8686 0.6213 0.087 Uiso 1 1 calc R U
C105 C 0.6564(9) 0.9370(4) 0.6562(8) 0.118(4) Uani 1 1 d D U
H10K H 0.6733 0.9389 0.6190 0.177 Uiso 1 1 calc R U
H10L H 0.6785 0.9588 0.6858 0.177 Uiso 1 1 calc R U
H10M H 0.6077 0.9418 0.6456 0.177 Uiso 1 1 calc R U
C106 C 0.6360(10) 0.8811(6) 0.7330(8) 0.119(4) Uiso 1 1 d D U
C107 C 0.0654(8) 0.5786(6) 0.5052(9) 0.097(5) Uani 1 1 d D U
H10Q H 0.0351 0.6037 0.5024 0.116 Uiso 1 1 calc R U
H10R H 0.0441 0.5539 0.5210 0.116 Uiso 1 1 calc R U
Cl1 Cl 0.2564(3) 0.56886(19) 0.7201(3) 0.1195(19) Uani 1 1 d . .
Cl2 Cl 0.29041(15) 0.46277(9) 0.07262(14) 0.0470(7) Uani 1 1 d . .
Cl3 Cl 0.1381(12) 0.5895(11) 0.5533(11) 0.64(2) Uiso 1 1 d D .
Cl4 Cl 0.0757(14) 0.5668(11) 0.4355(9) 0.626(19) Uani 1 1 d D U
Dy1 Dy 0.44767(2) 0.69167(2) 0.37226(2) 0.02159(11) Uani 1 1 d . .
Dy2 Dy 0.32181(2) 0.64906(2) 0.22421(2) 0.01848(11) Uani 1 1 d . .
Dy3 Dy 0.13949(2) 0.66212(2) 0.11330(2) 0.02188(11) Uani 1 1 d . .
Dy4 Dy 0.03676(2) 0.69204(2) -0.05145(2) 0.02635(12) Uani 1 1 d . .
N1 N 0.1694(4) 0.6250(2) 0.0226(3) 0.0223(16) Uani 1 1 d . .
N2 N 0.1207(4) 0.6253(2) -0.0292(3) 0.0241(17) Uani 1 1 d . .
N3 N 0.2285(4) 0.7233(2) 0.1274(3) 0.0210(16) Uani 1 1 d . .
N4 N 0.2810(3) 0.7225(2) 0.1773(3) 0.0204(16) Uani 1 1 d . .
N5 N 0.2809(4) 0.6576(2) 0.3221(3) 0.0223(16) Uani 1 1 d . .
N6 N 0.3298(4) 0.6601(2) 0.3754(4) 0.0223(16) Uani 1 1 d . .
N7 N 0.3658(4) 0.6446(3) 0.5373(3) 0.0264(17) Uani 1 1 d . .
N8 N 0.4661(3) 0.7676(2) 0.3282(3) 0.0212(16) Uani 1 1 d . .
N9 N 0.0759(4) 0.7721(3) -0.0473(4) 0.0277(18) Uani 1 1 d . .
N10 N 0.1340(4) 0.7852(2) -0.0007(3) 0.0263(17) Uani 1 1 d . .
N11 N 0.4269(4) 0.6434(2) 0.5837(3) 0.0264(17) Uani 1 1 d . .
N12 N 0.4197(4) 0.7809(2) 0.2708(4) 0.0250(17) Uani 1 1 d . .
N13 N 0.0697(4) 0.6461(3) 0.1881(4) 0.0303(19) Uani 1 1 d . .
N14 N 0.1041(4) 0.6445(3) 0.2530(4) 0.037(2) Uani 1 1 d . .
N15 N 0.4780(4) 0.6985(3) 0.1105(4) 0.0310(19) Uani 1 1 d . .
N16 N 0.1893(4) 0.7065(3) -0.1758(4) 0.0337(19) Uani 1 1 d . .
N17 N 0.6349(4) 0.7193(3) 0.3068(5) 0.044(2) Uani 1 1 d . .
N18 N 0.3655(3) 0.5908(2) 0.1681(3) 0.0199(15) Uani 1 1 d . .
N19 N 0.3284(4) 0.5810(2) 0.1054(3) 0.0207(16) Uani 1 1 d . .
N20 N 0.0039(4) 0.5851(3) -0.2258(4) 0.0318(19) Uani 1 1 d . .
N21 N 0.0627(4) 0.5793(3) -0.1789(4) 0.034(2) Uani 1 1 d . .
N22 N 0.0494(5) 0.7897(3) 0.1867(4) 0.044(2) Uani 1 1 d . .
N23 N 0.2554(6) 0.5101(3) 0.2714(5) 0.062(3) Uani 1 1 d . .
N24 N -0.1071(5) 0.7833(4) 0.0254(6) 0.069(3) Uani 1 1 d D .
N25 N 0.0902(7) 0.5145(3) 0.1222(7) 0.093(5) Uani 1 1 d D .
N26 N 0.3539(4) 0.8063(3) 0.4637(4) 0.0303(18) Uani 1 1 d . .
N27 N 0.4604(5) 0.5537(3) 0.9751(5) 0.051(3) Uani 1 1 d . .
N28 N 0.8034(10) 0.5708(7) 0.3896(10) 0.217(11) Uani 1 1 d D U
N29 N 0.8928(16) 0.5262(13) 0.1695(16) 0.53(2) Uani 1 1 d D U
N30 N 0.6712(7) 0.8931(3) 0.6840(6) 0.093(4) Uani 1 1 d D .
O1 O 0.4331(3) 0.6667(2) 0.4693(3) 0.0259(14) Uani 1 1 d . .
O2 O 0.1993(3) 0.65954(19) 0.2154(3) 0.0223(13) Uani 1 1 d . .
O3 O 0.3723(3) 0.71193(18) 0.2780(3) 0.0215(13) Uani 1 1 d . .
O4 O 0.1292(3) 0.7124(2) 0.0305(3) 0.0243(14) Uani 1 1 d . .
O5 O 0.6277(3) 0.7237(2) 0.5405(3) 0.0369(17) Uani 1 1 d . .
O6 O 0.5325(3) 0.7238(2) 0.4372(3) 0.0318(15) Uani 1 1 d . .
O7 O -0.0249(4) 0.7255(2) -0.1337(3) 0.0440(19) Uani 1 1 d . .
O8 O 0.2767(5) 0.4186(3) 0.0860(4) 0.071(3) Uani 1 1 d . .
O9 O 0.2355(5) 0.4897(3) 0.0801(6) 0.078(3) Uani 1 1 d . .
O10 O 0.5139(3) 0.6226(2) 0.3991(3) 0.0298(15) Uani 1 1 d . .
O11 O 0.4196(3) 0.62900(19) 0.2950(3) 0.0232(13) Uani 1 1 d . .
O12 O 0.3962(3) 0.68255(19) 0.1629(3) 0.0258(14) Uani 1 1 d . .
O13 O 0.5348(3) 0.6877(2) 0.3122(3) 0.0324(16) Uani 1 1 d . .
O14 O 0.0964(3) 0.7326(2) 0.1453(3) 0.0342(16) Uani 1 1 d . .
O15 O -0.0684(3) 0.6498(2) -0.0506(3) 0.0379(17) Uani 1 1 d . .
O16 O 0.1290(3) 0.6967(2) -0.1034(3) 0.0318(15) Uani 1 1 d . .
O17 O 0.2540(3) 0.63358(19) 0.1271(3) 0.0227(13) Uani 1 1 d . .
O18 O 0.0204(3) 0.6345(2) -0.1267(3) 0.0331(16) Uani 1 1 d . .
O19 O 0.5556(4) 0.6594(2) 0.6341(3) 0.0381(17) Uani 1 1 d . .
H19 H 0.5260 0.6534 0.6024 0.057 Uiso 1 1 calc R U
O20 O 0.6632(4) 0.6490(3) 0.7275(4) 0.049(2) Uani 1 1 d . .
O21 O 0.0316(3) 0.6566(2) 0.0500(3) 0.0296(15) Uani 1 1 d . .
O22 O 0.2796(3) 0.58098(19) 0.2556(3) 0.0275(14) Uani 1 1 d . .
O23 O -0.1215(4) 0.6095(3) -0.2701(3) 0.0416(18) Uani 1 1 d . .
H23A H -0.0858 0.6053 -0.2434 0.062 Uiso 1 1 calc R U
O24 O 0.1264(4) 0.5841(2) 0.1199(4) 0.0418(18) Uani 1 1 d . U
O25 O -0.0354(4) 0.7352(3) -0.0042(4) 0.050(2) Uani 1 1 d . .
O26 O -0.1329(4) 0.7276(3) -0.2274(4) 0.050(2) Uani 1 1 d . .
O27 O 0.7143(5) 0.8263(3) 0.6789(5) 0.078(3) Uani 1 1 d D .
O28 O 0.842(3) 0.527(2) 0.248(2) 1.41(17) Uiso 1 1 d D .
O29 O 0.3741(3) 0.7455(2) 0.4101(3) 0.0288(15) Uani 1 1 d . .
O30 O 0.3530(5) 0.4762(3) 0.1117(6) 0.085(4) Uani 1 1 d . .
O31 O 0.2955(6) 0.4674(4) 0.0091(5) 0.098(4) Uani 1 1 d . .
O32 O 0.2871(11) 0.5657(8) 0.7857(12) 0.199(9) Uani 1 1 d . U
O33 O 0.1833(10) 0.5561(6) 0.7067(9) 0.172(7) Uani 1 1 d . U
O34 O -0.2312(4) 0.6116(3) -0.3629(3) 0.0459(19) Uani 1 1 d . .
O35 O 0.2612(15) 0.6116(6) 0.6995(12) 0.253(13) Uani 1 1 d . .
O36 O 0.2934(13) 0.5436(9) 0.6898(14) 0.263(12) Uani 1 1 d . U
O37 O 0.4928(4) 0.5738(3) 1.0759(4) 0.055(2) Uani 1 1 d . .
O38 O 0.7406(8) 0.6219(5) 0.4198(7) 0.147(6) Uani 1 1 d D U
O40 O 0.3808(5) 0.4985(3) 0.4559(5) 0.070(3) Uani 1 1 d . .
O41 O 0.3805(6) 0.6349(4) 0.8280(6) 0.094(4) Uani 1 1 d . .

loop_
_atom_site_aniso_label
_atom_site_aniso_U_11
_atom_site_aniso_U_22
_atom_site_aniso_U_33
_atom_site_aniso_U_23
_atom_site_aniso_U_13
_atom_site_aniso_U_12
C1 0.035(2) 0.031(2) 0.036(2) 0.000(2) 0.006(2) 0.002(2)
C2 0.033(2) 0.028(2) 0.033(2) 0.000(2) 0.005(2) 0.005(2)
C3 0.034(3) 0.029(3) 0.028(3) 0.001(2) 0.011(2) 0.001(2)
C4 0.033(3) 0.030(3) 0.028(3) 0.001(2) 0.012(2) -0.001(2)
C5 0.038(3) 0.031(3) 0.032(3) 0.000(2) 0.010(2) 0.001(2)
C6 0.038(2) 0.033(2) 0.038(2) -0.001(2) 0.003(2) 0.006(2)
C7 0.032(2) 0.027(2) 0.033(2) 0.001(2) 0.006(2) 0.003(2)
C8 0.036(3) 0.030(3) 0.032(3) 0.003(2) 0.015(2) 0.000(2)
C9 0.036(2) 0.031(2) 0.037(2) -0.001(2) 0.002(2) 0.006(2)
C10 0.035(2) 0.030(2) 0.035(2) 0.000(2) 0.004(2) 0.006(2)
C11 0.021(3) 0.023(3) 0.025(3) 0.000(3) 0.005(2) -0.001(2)
C12 0.021(3) 0.024(3) 0.026(3) 0.000(2) 0.006(2) 0.002(2)
C13 0.027(3) 0.041(3) 0.023(3) -0.002(2) 0.005(2) 0.000(2)
C14 0.028(3) 0.034(3) 0.021(3) -0.002(2) 0.007(2) 0.000(2)
C15 0.025(3) 0.029(3) 0.026(3) 0.002(3) 0.006(3) 0.005(3)
C16 0.023(3) 0.024(3) 0.030(3) 0.000(2) 0.003(2) 0.001(2)
C17 0.035(3) 0.035(3) 0.026(3) -0.004(2) 0.007(2) 0.002(2)
C18 0.027(3) 0.048(3) 0.024(3) -0.001(3) 0.007(2) -0.004(3)
C19 0.021(3) 0.021(3) 0.026(3) 0.001(2) 0.004(2) 0.003(2)
C20 0.028(3) 0.041(3) 0.024(3) -0.003(2) 0.007(2) -0.001(2)
C21 0.025(3) 0.024(3) 0.028(3) 0.001(2) 0.004(2) 0.002(2)
C22 0.040(3) 0.047(3) 0.038(3) 0.009(2) 0.001(2) 0.008(2)
C23 0.044(3) 0.030(3) 0.025(2) 0.000(2) 0.004(2) 0.001(2)
C24 0.027(2) 0.030(2) 0.034(2) -0.001(2) 0.0083(19) -0.0031(19)
C25 0.029(2) 0.032(2) 0.034(2) -0.001(2) 0.0075(19) -0.002(2)
C26 0.028(2) 0.033(2) 0.035(2) -0.001(2) 0.006(2) -0.002(2)
C27 0.040(3) 0.049(3) 0.037(3) 0.009(2) 0.002(2) 0.008(2)
C28 0.038(2) 0.045(2) 0.035(2) 0.008(2) 0.002(2) 0.007(2)
C29 0.039(3) 0.048(3) 0.036(3) 0.008(2) 0.001(2) 0.008(2)
C30 0.032(4) 0.040(4) 0.031(4) -0.001(4) -0.006(4) 0.002(4)
C31 0.033(2) 0.029(2) 0.034(2) 0.001(2) 0.009(2) 0.003(2)
C32 0.038(4) 0.035(4) 0.033(4) 0.001(3) -0.004(3) 0.007(3)
C33 0.027(3) 0.039(3) 0.022(3) -0.003(3) 0.005(2) -0.001(3)
C34 0.029(3) 0.030(4) 0.035(4) 0.003(3) 0.012(3) 0.002(3)
C35 0.033(2) 0.034(2) 0.038(3) 0.000(2) 0.008(2) -0.001(2)
C36 0.041(4) 0.041(4) 0.036(4) 0.009(3) 0.002(3) 0.004(3)
C37 0.037(2) 0.029(2) 0.034(2) 0.002(2) 0.014(2) 0.000(2)
C38 0.040(3) 0.039(3) 0.031(3) 0.000(3) 0.011(3) 0.000(3)
C39 0.027(2) 0.032(2) 0.035(2) -0.002(2) 0.008(2) -0.002(2)
C40 0.033(2) 0.039(2) 0.040(3) -0.002(2) 0.007(2) -0.003(2)
C41 0.028(2) 0.031(2) 0.035(2) 0.000(2) 0.007(2) -0.003(2)
C42 0.046(3) 0.030(3) 0.026(3) 0.000(2) 0.003(2) 0.003(2)
C43 0.049(3) 0.032(3) 0.026(3) 0.001(2) 0.002(2) 0.001(2)
C44 0.047(3) 0.032(3) 0.027(3) 0.001(2) 0.002(2) 0.002(2)
C45 0.047(3) 0.030(3) 0.025(3) 0.001(2) 0.002(2) 0.001(2)
C46 0.060(3) 0.075(3) 0.042(3) -0.009(3) -0.001(3) 0.013(3)
C47 0.038(3) 0.095(3) 0.042(3) 0.002(3) 0.007(2) -0.011(3)
C48 0.029(2) 0.034(2) 0.038(2) -0.002(2) 0.006(2) -0.005(2)
C49 0.056(5) 0.053(5) 0.038(5) 0.013(4) 0.009(4) -0.014(5)
C50 0.050(3) 0.032(3) 0.027(3) 0.002(2) 0.000(2) 0.001(2)
C51 0.040(3) 0.097(3) 0.043(3) 0.001(3) 0.007(3) -0.011(3)
C52 0.032(4) 0.087(5) 0.032(4) -0.001(4) -0.005(4) -0.008(4)
C53 0.042(3) 0.049(3) 0.040(3) 0.010(2) -0.001(2) 0.007(2)
C54 0.038(3) 0.087(3) 0.040(3) 0.002(3) 0.007(2) -0.008(3)
C55 0.059(3) 0.073(3) 0.041(3) -0.010(3) 0.000(3) 0.014(3)
C56 0.045(5) 0.059(5) 0.036(4) 0.001(4) -0.007(4) 0.009(4)
C57 0.050(3) 0.033(3) 0.028(3) 0.000(2) -0.001(2) 0.003(2)
C58 0.041(3) 0.049(3) 0.039(3) 0.010(3) 0.000(3) 0.008(3)
C59 0.051(5) 0.044(5) 0.040(5) 0.003(4) -0.007(4) -0.001(4)
C60 0.042(3) 0.049(3) 0.040(3) 0.010(2) -0.001(2) 0.007(2)
C61 0.062(3) 0.079(3) 0.044(3) -0.012(3) -0.003(3) 0.016(3)
C62 0.045(3) 0.099(3) 0.046(3) 0.002(3) 0.006(2) -0.012(3)
C63 0.040(3) 0.097(3) 0.043(3) 0.002(3) 0.006(2) -0.011(3)
C64 0.044(3) 0.098(3) 0.047(3) 0.003(3) 0.007(2) -0.010(3)
C65 0.064(3) 0.082(3) 0.047(3) -0.010(3) -0.003(3) 0.015(3)
C66 0.044(3) 0.099(3) 0.048(3) 0.003(3) 0.006(2) -0.011(3)
C67 0.066(3) 0.084(3) 0.048(3) -0.012(3) -0.002(3) 0.015(3)
C68 0.065(3) 0.083(3) 0.047(3) -0.011(3) -0.002(3) 0.015(3)
C69 0.029(3) 0.029(3) 0.034(3) -0.003(3) 0.010(3) -0.002(3)
C70 0.039(4) 0.074(4) 0.038(4) 0.001(4) 0.012(3) 0.005(4)
C71 0.049(3) 0.034(3) 0.042(3) 0.004(3) 0.014(3) -0.003(3)
C72 0.064(6) 0.064(6) 0.056(6) 0.003(5) 0.025(5) 0.017(5)
C73 0.102(7) 0.056(6) 0.065(6) 0.002(5) 0.022(6) -0.018(6)
C74 0.052(3) 0.059(3) 0.047(3) 0.006(3) 0.006(3) 0.008(3)
C75 0.057(3) 0.054(3) 0.059(3) 0.004(3) 0.017(3) -0.001(3)
C76 0.042(5) 0.038(5) 0.039(5) -0.004(4) 0.017(4) -0.009(4)
C77 0.044(5) 0.034(5) 0.043(5) -0.013(4) 0.013(4) -0.002(4)
C78 0.043(4) 0.042(5) 0.048(5) 0.009(4) 0.019(4) -0.006(4)
C79 0.042(5) 0.051(5) 0.053(5) 0.004(5) 0.028(4) -0.003(4)
C80 0.056(5) 0.067(5) 0.049(5) -0.006(5) -0.009(4) 0.006(5)
C81 0.062(6) 0.067(6) 0.051(6) -0.003(5) 0.022(5) 0.022(5)
C82 0.098(7) 0.048(6) 0.069(6) 0.005(5) 0.025(6) -0.012(6)
C83 0.089(6) 0.089(6) 0.084(6) -0.009(6) 0.014(6) 0.009(6)
C84 0.061(3) 0.076(3) 0.043(3) -0.009(3) -0.002(3) 0.014(3)
C85 0.110(7) 0.108(7) 0.099(7) 0.007(7) 0.019(7) -0.006(7)
C86 0.108(7) 0.099(7) 0.111(8) -0.002(7) 0.016(7) -0.007(7)
C87 0.046(4) 0.044(4) 0.043(4) 0.004(4) 0.013(4) 0.003(4)
C88 0.081(3) 0.085(3) 0.081(3) -0.0017(19) 0.0179(19) 0.0002(19)
C89 0.065(7) 0.040(6) 0.064(7) 0.007(5) 0.032(6) 0.009(5)
C90 0.077(7) 0.063(6) 0.069(7) 0.006(6) 0.036(6) 0.011(6)
C91 0.082(7) 0.057(6) 0.073(7) -0.005(6) 0.023(6) 0.018(6)
C93 0.312(13) 0.312(13) 0.312(13) 0.0011(10) 0.077(3) 0.0010(10)
C95 0.049(5) 0.058(6) 0.067(6) 0.003(5) 0.010(5) -0.009(5)
C96 0.050(4) 0.047(4) 0.051(4) 0.006(4) 0.012(4) -0.006(4)
C100 0.084(6) 0.075(6) 0.070(6) -0.013(6) 0.012(6) 0.020(6)
C101 0.063(4) 0.058(4) 0.058(4) -0.009(3) 0.008(3) 0.003(3)
C102 0.060(3) 0.052(3) 0.056(3) -0.003(3) 0.009(3) 0.001(3)
C103 0.089(6) 0.073(6) 0.080(6) -0.009(6) 0.026(6) -0.002(6)
C104 0.069(4) 0.071(4) 0.074(4) -0.001(4) 0.012(4) -0.004(4)
C105 0.116(7) 0.108(7) 0.120(7) 0.004(6) 0.010(6) -0.003(6)
C107 0.097(6) 0.097(6) 0.097(6) 0.0001(10) 0.0238(16) 0.0000(10)
Cl1 0.120(4) 0.092(4) 0.156(6) -0.037(4) 0.052(4) -0.013(3)
Cl2 0.0575(18) 0.0296(14) 0.0486(17) 0.0083(12) 0.0025(14) 0.0040(12)
Cl4 0.626(19) 0.626(19) 0.626(19) 0.001(2) 0.152(5) 0.000(2)
Dy1 0.0199(2) 0.0220(2) 0.0202(2) -0.00034(17) -0.00036(17) -0.00189(16)
Dy2 0.0162(2) 0.0192(2) 0.0187(2) -0.00091(16) 0.00167(16) 0.00024(16)
Dy3 0.0158(2) 0.0292(2) 0.0194(2) -0.00240(17) 0.00186(16) 0.00116(17)
Dy4 0.0212(2) 0.0323(3) 0.0220(2) -0.00389(19) -0.00176(17) 0.00556(18)
N1 0.020(4) 0.025(4) 0.020(4) -0.001(3) 0.002(3) 0.001(3)
N2 0.027(4) 0.026(4) 0.018(4) 0.000(3) 0.003(3) 0.001(3)
N3 0.024(4) 0.024(4) 0.015(4) -0.005(3) 0.003(3) -0.002(3)
N4 0.014(3) 0.025(4) 0.020(4) -0.003(3) 0.000(3) 0.005(3)
N5 0.019(4) 0.026(4) 0.020(4) -0.001(3) 0.002(3) 0.004(3)
N6 0.020(4) 0.018(4) 0.027(4) -0.004(3) 0.002(3) -0.001(3)
N7 0.027(4) 0.030(4) 0.019(4) 0.000(3) -0.002(3) 0.002(3)
N8 0.016(4) 0.025(4) 0.019(4) 0.001(3) -0.002(3) -0.003(3)
N9 0.026(4) 0.027(4) 0.028(4) 0.004(3) 0.002(3) 0.010(3)
N10 0.022(4) 0.028(4) 0.023(4) -0.002(3) -0.005(3) 0.009(3)
N11 0.035(4) 0.026(4) 0.016(4) 0.001(3) 0.000(3) 0.001(3)
N12 0.025(4) 0.022(4) 0.025(4) 0.001(3) 0.001(3) -0.003(3)
N13 0.015(4) 0.056(5) 0.020(4) 0.000(4) 0.003(3) 0.000(4)
N14 0.020(4) 0.069(6) 0.020(4) -0.005(4) 0.003(3) -0.006(4)
N15 0.020(4) 0.028(4) 0.047(5) 0.003(4) 0.013(4) -0.004(3)
N16 0.038(5) 0.030(5) 0.038(5) 0.004(4) 0.018(4) -0.005(4)
N17 0.029(5) 0.048(6) 0.054(6) 0.007(5) 0.009(4) -0.003(4)
N18 0.017(4) 0.020(4) 0.021(4) 0.001(3) 0.001(3) -0.001(3)
N19 0.021(4) 0.020(4) 0.020(4) -0.002(3) 0.004(3) -0.001(3)
N20 0.040(5) 0.032(5) 0.020(4) 0.002(3) 0.000(4) 0.004(4)
N21 0.039(5) 0.036(5) 0.024(4) -0.005(4) 0.002(4) 0.008(4)
N22 0.049(6) 0.040(5) 0.050(6) 0.001(4) 0.027(5) 0.024(4)
N23 0.110(9) 0.037(6) 0.051(7) 0.003(5) 0.044(7) -0.010(6)
N24 0.049(6) 0.085(9) 0.079(8) -0.025(7) 0.025(6) 0.021(6)
N25 0.107(11) 0.023(6) 0.170(15) -0.001(7) 0.074(11) -0.019(6)
N26 0.038(5) 0.029(4) 0.023(4) -0.006(3) 0.005(4) -0.003(4)
N27 0.061(7) 0.046(6) 0.049(6) -0.005(5) 0.018(5) 0.004(5)
N28 0.217(11) 0.217(11) 0.217(11) -0.0001(10) 0.053(3) -0.0001(10)
N29 0.53(2) 0.53(2) 0.53(2) -0.0001(10) 0.128(6) 0.0000(10)
N30 0.114(12) 0.056(8) 0.113(12) 0.016(8) 0.032(9) 0.012(8)
O1 0.021(3) 0.038(4) 0.016(3) 0.001(3) -0.001(2) -0.004(3)
O2 0.020(3) 0.027(3) 0.019(3) -0.002(3) 0.004(2) 0.003(3)
O3 0.021(3) 0.017(3) 0.024(3) -0.003(3) -0.001(3) 0.000(2)
O4 0.020(3) 0.028(3) 0.024(3) -0.003(3) 0.003(3) 0.003(3)
O5 0.037(4) 0.036(4) 0.029(4) 0.002(3) -0.010(3) -0.012(3)
O6 0.031(4) 0.030(4) 0.030(4) 0.002(3) 0.000(3) -0.010(3)
O7 0.049(5) 0.032(4) 0.038(4) 0.002(3) -0.015(3) 0.011(3)
O8 0.102(7) 0.026(4) 0.061(6) 0.005(4) -0.029(5) -0.012(4)
O9 0.068(6) 0.058(6) 0.120(9) 0.011(6) 0.047(6) 0.014(5)
O10 0.024(3) 0.031(4) 0.028(4) -0.006(3) -0.007(3) 0.006(3)
O11 0.019(3) 0.021(3) 0.029(4) 0.000(3) 0.003(3) 0.004(2)
O12 0.028(3) 0.022(3) 0.030(4) 0.003(3) 0.012(3) 0.003(3)
O13 0.028(4) 0.030(4) 0.041(4) -0.004(3) 0.012(3) -0.005(3)
O14 0.027(4) 0.041(4) 0.039(4) -0.008(3) 0.017(3) 0.009(3)
O15 0.024(4) 0.057(5) 0.027(4) -0.004(3) -0.004(3) -0.005(3)
O16 0.036(4) 0.035(4) 0.026(4) 0.008(3) 0.011(3) 0.006(3)
O17 0.018(3) 0.022(3) 0.028(3) -0.002(3) 0.007(3) 0.006(2)
O18 0.026(3) 0.035(4) 0.034(4) -0.009(3) -0.002(3) 0.007(3)
O19 0.035(4) 0.051(5) 0.023(4) 0.010(3) -0.005(3) 0.003(3)
O20 0.037(4) 0.054(5) 0.044(5) 0.007(4) -0.011(4) 0.001(4)
O21 0.015(3) 0.047(4) 0.028(4) -0.005(3) 0.006(3) -0.003(3)
O22 0.030(4) 0.019(3) 0.033(4) -0.001(3) 0.008(3) -0.005(3)
O23 0.044(4) 0.048(5) 0.028(4) -0.009(3) 0.000(3) -0.003(4)
O24 0.043(4) 0.034(4) 0.052(5) -0.012(3) 0.018(4) -0.010(3)
O25 0.039(4) 0.045(5) 0.068(6) -0.017(4) 0.019(4) 0.008(4)
O26 0.047(5) 0.045(5) 0.044(5) -0.005(4) -0.016(4) 0.006(4)
O27 0.067(6) 0.060(6) 0.086(8) -0.004(5) -0.019(5) 0.013(5)
O29 0.028(3) 0.028(4) 0.031(4) -0.003(3) 0.008(3) -0.001(3)
O30 0.064(6) 0.039(5) 0.128(10) 0.018(6) -0.022(6) -0.008(4)
O31 0.127(10) 0.119(10) 0.056(7) 0.027(6) 0.040(7) 0.031(8)
O32 0.200(9) 0.199(9) 0.198(9) 0.000(2) 0.046(3) 0.000(2)
O33 0.171(7) 0.172(7) 0.172(7) 0.001(2) 0.042(3) -0.001(2)
O34 0.046(5) 0.048(5) 0.034(4) -0.002(4) -0.008(3) 0.003(4)
O35 0.43(4) 0.098(13) 0.27(3) 0.058(15) 0.15(3) -0.064(18)
O36 0.243(17) 0.264(19) 0.32(2) -0.070(15) 0.136(15) 0.075(15)
O37 0.053(5) 0.059(6) 0.056(6) -0.002(4) 0.020(4) -0.003(4)
O38 0.143(11) 0.166(12) 0.120(11) 0.038(10) 0.009(9) 0.039(10)
O40 0.096(7) 0.051(6) 0.070(7) -0.011(5) 0.033(6) -0.002(5)
O41 0.083(8) 0.081(8) 0.123(10) 0.007(7) 0.034(7) 0.011(6)

loop_
_atom_type_symbol
_atom_type_description
_atom_type_scat_dispersion_real
_atom_type_scat_dispersion_imag
_atom_type_scat_source
C C 0.0033 0.0016 'International Tables Vol C Tables 4.2.6.8 and 6.1.1.4'
H H 0.0000 0.0000 'International Tables Vol C Tables 4.2.6.8 and 6.1.1.4'
Dy Dy -0.1892 4.4098 'International Tables Vol C Tables 4.2.6.8 and 6.1.1.4'
N N 0.0061 0.0033 'International Tables Vol C Tables 4.2.6.8 and 6.1.1.4'
O O 0.0106 0.0060 'International Tables Vol C Tables 4.2.6.8 and 6.1.1.4'
Cl Cl 0.1484 0.1585 'International Tables Vol C Tables 4.2.6.8 and 6.1.1.4'

loop_
_geom_angle_atom_site_label_1
_geom_angle_atom_site_label_2
_geom_angle_atom_site_label_3
_geom_angle
O10 C1 C6 123.2(9)
O10 C1 C7 113.7(8)
C6 C1 C7 123.1(10)
C10 C2 C7 119.4(9)
C10 C2 C31 114.2(9)
C7 C2 C31 126.4(9)
C5 C3 C8 118.1(9)
N2 C4 C5 119.6(9)
N2 C4 C38 112.2(8)
C5 C4 C38 128.2(9)
C3 C5 C4 119.5(9)
C9 C6 C1 120.5(10)
O11 C7 C1 119.0(9)
O11 C7 C2 125.0(9)
C1 C7 C2 115.9(9)
N1 C8 C3 120.0(9)
N1 C8 C37 111.9(8)
C3 C8 C37 128.1(9)
C10 C9 C6 118.9(10)
C9 C10 C2 122.2(10)
N12 C11 O3 126.7(8)
N12 C11 C19 118.7(8)
O3 C11 C19 114.6(7)
N3 C12 C21 121.0(8)
N3 C12 C15 112.2(8)
C21 C12 C15 126.8(8)
C20 C13 C33 116.8(9)
N6 C14 C20 121.6(8)
N6 C14 C17 111.8(8)
C20 C14 C17 126.6(9)
N10 C15 O4 126.8(8)
N10 C15 C12 117.9(8)
O4 C15 C12 115.3(8)
C21 C16 C19 117.9(8)
O1 C17 N7 130.1(9)
O1 C17 C14 116.2(8)
N7 C17 C14 113.6(9)
N14 C18 O2 126.2(9)
N14 C18 C33 120.2(9)
O2 C18 C33 113.7(8)
N4 C19 C16 121.6(8)
N4 C19 C11 112.1(7)
C16 C19 C11 126.3(8)
C13 C20 C14 119.4(9)
C16 C21 C12 117.6(8)
C60 C22 C27 119.4(10)
C60 C22 C28 117.2(11)
C27 C22 C28 123.3(10)
N11 C23 C45 121.2(10)
N8 C24 C39 123.8(9)
O6 C25 C39 124.0(9)
O6 C25 C26 118.1(9)
C39 C25 C26 117.9(9)
O5 C26 C40 124.4(9)
O5 C26 C25 114.3(8)
C40 C26 C25 121.3(9)
O7 C27 C22 123.7(9)
O7 C27 C29 119.3(10)
C22 C27 C29 117.1(10)
N9 C28 C22 125.9(11)
O26 C29 C58 125.3(10)
O26 C29 C27 113.5(9)
C58 C29 C27 121.2(11)
N18 C31 C2 126.4(9)
N5 C33 C13 121.2(8)
N5 C33 C18 112.4(8)
C13 C33 C18 126.4(9)
O12 C34 N15 125.8(9)
O13 C35 N17 123.4(10)
O16 C36 N16 124.3(10)
N19 C37 O17 126.4(9)
N19 C37 C8 119.5(9)
O17 C37 C8 114.2(8)
O18 C38 N21 128.3(10)
O18 C38 C4 117.3(9)
N21 C38 C4 114.4(9)
C25 C39 C41 120.9(9)
C25 C39 C24 123.7(9)
C41 C39 C24 115.4(9)
C26 C40 C48 118.8(10)
C48 C41 C39 119.8(9)
O19 C42 C45 122.9(9)
O19 C42 C44 117.1(9)
C45 C42 C44 120.0(10)
C50 C43 C45 120.3(11)
C57 C44 O20 125.2(10)
C57 C44 C42 119.6(10)
O20 C44 C42 115.2(9)
C42 C45 C43 118.6(9)
C42 C45 C23 121.6(9)
C43 C45 C23 119.7(10)
O23 C46 C61 122.1(11)
O23 C46 C84 117.9(12)
C61 C46 C84 120.0(12)
O21 C47 C63 124.7(11)
O21 C47 C51 117.9(11)
C63 C47 C51 117.2(11)
C41 C48 C40 121.3(10)
C43 C50 C57 120.1(10)
C62 C51 O15 121.6(11)
C62 C51 C47 123.4(12)
O15 C51 C47 114.6(10)
C60 C53 C58 119.7(11)
N13 C54 C63 124.1(11)
N20 C55 C61 121.3(12)
C44 C57 C50 121.3(10)
C29 C58 C53 120.7(10)
C53 C60 C22 121.7(11)
C46 C61 C68 117.8(12)
C46 C61 C55 122.2(12)
C68 C61 C55 119.7(12)
C51 C62 C66 118.9(12)
C47 C63 C64 119.7(11)
C47 C63 C54 127.7(11)
C64 C63 C54 112.5(11)
C66 C64 C63 120.0(13)
C67 C65 C84 119.7(13)
C62 C66 C64 120.8(12)
C65 C67 C68 119.6(13)
C67 C68 C61 119.4(14)
O29 C69 N26 126.5(9)
O14 C70 N22 124.9(12)
O22 C71 N23 125.3(11)
O25 C74 N24 132.4(14)
O24 C75 N25 137.2(15)
O34 C84 C65 122.8(12)
O34 C84 C46 116.0(11)
C65 C84 C46 121.2(13)
O37 C89 N27 125.2(13)
O38 C93 N28 112.0(11)
O28 C97 N29 113.4(12)
O40 C101 C100 107.4(12)
O40 C102 C103 109.0(11)
O27 C104 N30 118.9(9)
Cl3 C107 Cl4 111.0(9)
O36 Cl1 O35 106.4(18)
O36 Cl1 O32 107.8(16)
O35 Cl1 O32 110.2(15)
O36 Cl1 O33 113.1(15)
O35 Cl1 O33 108.9(15)
O32 Cl1 O33 110.3(13)
O30 Cl2 O9 111.7(7)
O30 Cl2 O8 109.8(5)
O9 Cl2 O8 109.2(6)
O30 Cl2 O31 107.6(8)
O9 Cl2 O31 107.4(7)
O8 Cl2 O31 111.0(7)
O6 Dy1 O3 134.6(2)
O6 Dy1 O1 78.4(2)
O3 Dy1 O1 134.1(2)
O6 Dy1 O13 80.0(2)
O3 Dy1 O13 85.9(2)
O1 Dy1 O13 137.7(2)
O6 Dy1 O29 85.4(2)
O3 Dy1 O29 79.2(2)
O1 Dy1 O29 72.1(2)
O13 Dy1 O29 141.2(2)
O6 Dy1 O10 86.2(2)
O3 Dy1 O10 129.1(2)
O1 Dy1 O10 71.8(2)
O13 Dy1 O10 70.9(2)
O29 Dy1 O10 143.9(2)
O6 Dy1 O11 142.5(2)
O3 Dy1 O11 67.11(19)
O1 Dy1 O11 108.1(2)
O13 Dy1 O11 70.8(2)
O29 Dy1 O11 132.07(19)
O10 Dy1 O11 62.60(19)
O6 Dy1 N8 71.4(2)
O3 Dy1 N8 63.2(2)
O1 Dy1 N8 134.0(2)
O13 Dy1 N8 69.7(2)
O29 Dy1 N8 71.6(2)
O10 Dy1 N8 137.3(2)
O11 Dy1 N8 117.1(2)
O6 Dy1 N6 137.0(2)
O3 Dy1 N6 73.7(2)
O1 Dy1 N6 62.4(2)
O13 Dy1 N6 141.5(2)
O29 Dy1 N6 67.0(2)
O10 Dy1 N6 97.0(2)
O11 Dy1 N6 71.3(2)
N8 Dy1 N6 124.3(2)
O6 Dy1 Dy2 164.07(18)
O3 Dy1 Dy2 35.15(14)
O1 Dy1 Dy2 117.45(14)
O13 Dy1 Dy2 86.29(16)
O29 Dy1 Dy2 100.62(15)
O10 Dy1 Dy2 96.95(14)
O11 Dy1 Dy2 34.83(13)
N8 Dy1 Dy2 96.28(15)
N6 Dy1 Dy2 58.28(17)
O11 Dy2 O17 143.5(2)
O11 Dy2 O3 71.2(2)
O17 Dy2 O3 136.5(2)
O11 Dy2 O22 83.0(2)
O17 Dy2 O22 85.3(2)
O3 Dy2 O22 134.2(2)
O11 Dy2 N18 78.1(2)
O17 Dy2 N18 65.4(2)
O3 Dy2 N18 133.0(2)
O22 Dy2 N18 73.4(2)
O11 Dy2 O2 140.8(2)
O17 Dy2 O2 65.96(19)
O3 Dy2 O2 103.7(2)
O22 Dy2 O2 73.5(2)
N18 Dy2 O2 122.3(2)
O11 Dy2 O12 87.0(2)
O17 Dy2 O12 82.9(2)
O3 Dy2 O12 72.1(2)
O22 Dy2 O12 144.8(2)
N18 Dy2 O12 71.5(2)
O2 Dy2 O12 129.5(2)
O11 Dy2 N5 81.2(2)
O17 Dy2 N5 125.5(2)
O3 Dy2 N5 70.9(2)
O22 Dy2 N5 68.2(2)
N18 Dy2 N5 138.2(2)
O2 Dy2 N5 61.2(2)
O12 Dy2 N5 143.0(2)
O11 Dy2 N4 131.4(2)
O17 Dy2 N4 74.8(2)
O3 Dy2 N4 62.7(2)
O22 Dy2 N4 141.4(2)
N18 Dy2 N4 124.0(2)
O2 Dy2 N4 68.2(2)
O12 Dy2 N4 65.7(2)
N5 Dy2 N4 96.8(2)
O11 Dy2 Dy1 39.33(15)
O17 Dy2 Dy1 169.84(15)
O3 Dy2 Dy1 34.95(14)
O22 Dy2 Dy1 104.71(15)
N18 Dy2 Dy1 115.53(16)
O2 Dy2 Dy1 117.88(14)
O12 Dy2 Dy1 87.84(15)
N5 Dy2 Dy1 61.28(16)
N4 Dy2 Dy1 97.51(16)
O11 Dy2 Dy3 168.65(15)
O17 Dy2 Dy3 34.90(14)
O3 Dy2 Dy3 117.26(14)
O22 Dy2 Dy3 85.64(15)
N18 Dy2 Dy3 98.99(16)
O2 Dy2 Dy3 33.00(14)
O12 Dy2 Dy3 102.60(15)
N5 Dy2 Dy3 94.20(16)
N4 Dy2 Dy3 59.25(15)
Dy1 Dy2 Dy3 145.454(14)
O2 Dy3 O21 142.7(2)
O2 Dy3 O4 135.5(2)
O21 Dy3 O4 71.5(2)
O2 Dy3 O24 86.9(2)
O21 Dy3 O24 82.1(2)
O4 Dy3 O24 134.6(2)
O2 Dy3 O17 66.7(2)
O21 Dy3 O17 142.0(2)
O4 Dy3 O17 103.6(2)
O24 Dy3 O17 75.5(2)
O2 Dy3 N13 65.3(2)
O21 Dy3 N13 77.4(2)
O4 Dy3 N13 133.8(2)
O24 Dy3 N13 71.0(3)
O17 Dy3 N13 121.8(2)
O2 Dy3 O14 83.5(2)
O21 Dy3 O14 83.7(2)
O4 Dy3 O14 71.7(2)
O24 Dy3 O14 142.1(2)
O17 Dy3 O14 131.7(2)
N13 Dy3 O14 71.7(3)
O2 Dy3 N1 127.1(2)
O21 Dy3 N1 81.7(2)
O4 Dy3 N1 70.6(2)
O24 Dy3 N1 69.5(2)
O17 Dy3 N1 61.9(2)
N13 Dy3 N1 137.3(3)
O14 Dy3 N1 142.1(2)
O2 Dy3 N3 73.6(2)
O21 Dy3 N3 131.5(2)
O4 Dy3 N3 63.0(2)
O24 Dy3 N3 143.2(2)
O17 Dy3 N3 68.1(2)
N13 Dy3 N3 124.1(2)
O14 Dy3 N3 67.5(2)
N1 Dy3 N3 97.5(2)
O2 Dy3 Dy4 168.05(15)
O21 Dy3 Dy4 39.04(16)
O4 Dy3 Dy4 35.28(14)
O24 Dy3 Dy4 104.58(18)
O17 Dy3 Dy4 119.03(15)
N13 Dy3 Dy4 114.73(17)
O14 Dy3 Dy4 85.27(16)
N1 Dy3 Dy4 61.83(16)
N3 Dy3 Dy4 98.24(16)
O2 Dy3 Dy2 35.73(14)
O21 Dy3 Dy2 169.89(17)
O4 Dy3 Dy2 116.38(14)
O24 Dy3 Dy2 87.77(18)
O17 Dy3 Dy2 32.90(14)
N13 Dy3 Dy2 99.36(17)
O14 Dy3 Dy2 104.52(16)
N1 Dy3 Dy2 94.73(16)
N3 Dy3 Dy2 58.18(16)
Dy4 Dy3 Dy2 145.851(15)
O7 Dy4 O4 134.5(2)
O7 Dy4 O25 79.7(3)
O4 Dy4 O25 88.3(2)
O7 Dy4 O18 79.1(2)
O4 Dy4 O18 133.0(2)
O25 Dy4 O18 135.8(2)
O7 Dy4 O16 85.8(3)
O4 Dy4 O16 77.9(2)
O25 Dy4 O16 142.9(3)
O18 Dy4 O16 72.8(2)
O7 Dy4 O15 86.3(3)
O4 Dy4 O15 130.7(2)
O25 Dy4 O15 70.8(3)
O18 Dy4 O15 69.5(2)
O16 Dy4 O15 142.3(2)
O7 Dy4 O21 143.4(3)
O4 Dy4 O21 67.9(2)
O25 Dy4 O21 71.7(3)
O18 Dy4 O21 106.0(2)
O16 Dy4 O21 130.7(2)
O15 Dy4 O21 63.2(2)
O7 Dy4 N9 72.1(3)
O4 Dy4 N9 62.5(2)
O25 Dy4 N9 70.9(3)
O18 Dy4 N9 135.7(3)
O16 Dy4 N9 72.2(2)
O15 Dy4 N9 138.6(2)
O21 Dy4 N9 117.2(2)
O7 Dy4 N2 136.9(3)
O4 Dy4 N2 72.8(2)
O25 Dy4 N2 141.6(3)
O18 Dy4 N2 62.1(2)
O16 Dy4 N2 66.3(2)
O15 Dy4 N2 96.2(2)
O21 Dy4 N2 70.3(2)
N9 Dy4 N2 123.8(2)
O7 Dy4 Dy3 164.92(19)
O4 Dy4 Dy3 35.52(15)
O25 Dy4 Dy3 87.9(2)
O18 Dy4 Dy3 115.90(16)
O16 Dy4 Dy3 99.40(15)
O15 Dy4 Dy3 97.71(16)
O21 Dy4 Dy3 35.03(13)
N9 Dy4 Dy3 95.90(17)
N2 Dy4 Dy3 57.35(16)
N2 N1 C8 121.5(8)
N2 N1 Dy3 114.8(5)
C8 N1 Dy3 122.0(6)
N1 N2 C4 121.3(8)
N1 N2 Dy4 118.8(5)
C4 N2 Dy4 117.7(6)
N4 N3 C12 121.3(7)
N4 N3 Dy3 118.8(5)
C12 N3 Dy3 119.0(5)
N3 N4 C19 120.7(7)
N3 N4 Dy2 118.1(5)
C19 N4 Dy2 119.4(5)
N6 N5 C33 120.6(8)
N6 N5 Dy2 115.8(5)
C33 N5 Dy2 122.1(6)
C14 N6 N5 120.3(7)
C14 N6 Dy1 119.5(6)
N5 N6 Dy1 119.0(5)
C17 N7 N11 110.8(8)
C24 N8 N12 111.1(7)
C24 N8 Dy1 131.0(6)
N12 N8 Dy1 117.8(5)
C28 N9 N10 111.5(8)
C28 N9 Dy4 129.0(7)
N10 N9 Dy4 119.3(5)
C15 N10 N9 108.5(7)
C23 N11 N7 114.7(8)
C11 N12 N8 109.5(7)
C54 N13 N14 111.9(8)
C54 N13 Dy3 130.7(7)
N14 N13 Dy3 117.4(5)
C18 N14 N13 110.1(8)
C34 N15 C79 121.5(9)
C34 N15 C78 121.7(8)
C79 N15 C78 116.8(8)
C36 N16 C87 119.6(9)
C36 N16 C49 122.7(9)
C87 N16 C49 117.5(9)
C35 N17 C96 122.1(9)
C35 N17 C95 121.1(10)
C96 N17 C95 116.8(10)
C31 N18 N19 113.1(7)
C31 N18 Dy2 128.8(6)
N19 N18 Dy2 118.1(5)
C37 N19 N18 109.4(7)
C55 N20 N21 117.9(9)
C38 N21 N20 111.3(8)
C70 N22 C81 121.8(11)
C70 N22 C72 121.6(10)
C81 N22 C72 116.6(10)
C71 N23 C73 119.7(11)
C71 N23 C82 121.8(11)
C73 N23 C82 118.4(10)
C74 N24 C88 115.4(12)
C74 N24 C83 125.9(13)
C88 N24 C83 117.4(12)
C75 N25 C86 126.7(16)
C75 N25 C85 116.5(14)
C86 N25 C85 116.3(14)
C69 N26 C76 120.7(8)
C69 N26 C77 120.8(9)
C76 N26 C77 118.4(8)
C89 N27 C91 122.4(12)
C89 N27 C90 119.4(12)
C91 N27 C90 118.2(11)
C93 N28 C92 121.0(10)
C93 N28 C94 118.7(11)
C92 N28 C94 118.5(9)
C97 N29 C99 120.2(10)
C97 N29 C98 120.9(10)
C99 N29 C98 117.2(10)
C104 N30 C105 120.9(8)
C104 N30 C106 121.5(7)
C105 N30 C106 116.4(7)
C17 O1 Dy1 127.7(6)
C18 O2 Dy3 121.0(6)
C18 O2 Dy2 124.5(6)
Dy3 O2 Dy2 111.3(2)
C11 O3 Dy1 122.9(5)
C11 O3 Dy2 123.8(5)
Dy1 O3 Dy2 109.9(2)
C15 O4 Dy4 122.7(5)
C15 O4 Dy3 124.8(5)
Dy4 O4 Dy3 109.2(2)
C26 O5 C30 117.7(8)
C25 O6 Dy1 145.3(6)
C27 O7 Dy4 142.6(7)
C1 O10 C32 118.3(7)
C1 O10 Dy1 120.6(5)
C32 O10 Dy1 119.4(5)
C7 O11 Dy2 134.6(6)
C7 O11 Dy1 118.9(5)
Dy2 O11 Dy1 105.8(2)
C34 O12 Dy2 139.2(6)
C35 O13 Dy1 124.0(7)
C70 O14 Dy3 141.3(8)
C51 O15 C52 117.5(9)
C51 O15 Dy4 119.7(6)
C52 O15 Dy4 119.1(7)
C36 O16 Dy4 139.3(7)
C37 O17 Dy2 120.5(6)
C37 O17 Dy3 125.4(6)
Dy2 O17 Dy3 112.2(2)
C38 O18 Dy4 126.6(6)
C44 O20 C59 116.2(9)
C47 O21 Dy3 134.4(7)
C47 O21 Dy4 118.8(7)
Dy3 O21 Dy4 105.9(2)
C71 O22 Dy2 138.7(7)
C75 O24 Dy3 158.1(9)
C74 O25 Dy4 149.8(9)
C29 O26 C56 115.9(9)
C69 O29 Dy1 130.2(6)
C84 O34 C80 118.0(9)
C101 O40 C102 108.6(10)

loop_
_geom_bond_atom_site_label_1
_geom_bond_atom_site_label_2
_geom_bond_distance
C1 O10 1.382(12)
C1 C6 1.383(14)
C1 C7 1.401(14)
C2 C10 1.413(13)
C2 C7 1.428(14)
C2 C31 1.447(14)
C3 C5 1.366(14)
C3 C8 1.390(14)
C4 N2 1.339(12)
C4 C5 1.393(14)
C4 C38 1.489(14)
C6 C9 1.371(14)
C7 O11 1.323(11)
C8 N1 1.348(12)
C8 C37 1.479(14)
C9 C10 1.370(14)
C11 N12 1.296(11)
C11 O3 1.307(10)
C11 C19 1.486(12)
C12 N3 1.340(11)
C12 C21 1.404(13)
C12 C15 1.496(12)
C13 C20 1.370(13)
C13 C33 1.411(13)
C14 N6 1.324(12)
C14 C20 1.383(13)
C14 C17 1.498(13)
C15 N10 1.298(12)
C15 O4 1.304(11)
C16 C21 1.387(13)
C16 C19 1.409(13)
C17 O1 1.277(12)
C17 N7 1.309(12)
C18 N14 1.281(12)
C18 O2 1.303(11)
C18 C33 1.481(13)
C19 N4 1.323(11)
C22 C60 1.406(15)
C22 C27 1.410(16)
C22 C28 1.438(15)
C23 N11 1.272(12)
C23 C45 1.438(14)
C24 N8 1.294(11)
C24 C39 1.464(14)
C25 O6 1.296(11)
C25 C39 1.393(14)
C25 C26 1.421(14)
C26 O5 1.354(12)
C26 C40 1.401(14)
C27 O7 1.295(13)
C27 C29 1.425(15)
C28 N9 1.299(12)
C29 O26 1.363(13)
C29 C58 1.368(15)
C30 O5 1.440(11)
C31 N18 1.309(11)
C32 O10 1.451(11)
C33 N5 1.339(12)
C34 O12 1.246(11)
C34 N15 1.309(12)
C35 O13 1.225(12)
C35 N17 1.338(13)
C36 O16 1.191(12)
C36 N16 1.344(14)
C37 N19 1.289(12)
C37 O17 1.306(11)
C38 O18 1.262(12)
C38 N21 1.302(13)
C39 C41 1.427(13)
C40 C48 1.409(15)
C41 C48 1.360(14)
C42 O19 1.347(12)
C42 C45 1.388(15)
C42 C44 1.413(14)
C43 C50 1.362(14)
C43 C45 1.418(14)
C44 C57 1.349(15)
C44 O20 1.379(13)
C46 O23 1.321(14)
C46 C61 1.361(18)
C46 C84 1.405(17)
C47 O21 1.318(13)
C47 C63 1.406(18)
C47 C51 1.421(17)
C49 N16 1.443(13)
C50 C57 1.391(15)
C51 C62 1.358(17)
C51 O15 1.367(14)
C52 O15 1.421(12)
C53 C60 1.353(15)
C53 C58 1.379(16)
C54 N13 1.277(13)
C54 C63 1.468(16)
C55 N20 1.272(14)
C55 C61 1.440(17)
C56 O26 1.418(12)
C59 O20 1.416(12)
C61 C68 1.436(18)
C62 C66 1.389(18)
C63 C64 1.418(17)
C64 C66 1.394(17)
C65 C67 1.360(19)
C65 C84 1.371(18)
C67 C68 1.389(18)
C69 O29 1.224(11)
C69 N26 1.331(12)
C70 O14 1.239(13)
C70 N22 1.321(15)
C71 O22 1.215(12)
C71 N23 1.323(14)
C72 N22 1.444(16)
C73 N23 1.459(17)
C74 O25 1.147(14)
C74 N24 1.320(15)
C75 O24 1.201(14)
C75 N25 1.206(16)
C76 N26 1.439(12)
C77 N26 1.447(12)
C78 N15 1.456(13)
C79 N15 1.440(13)
C80 O34 1.451(13)
C81 N22 1.444(14)
C82 N23 1.480(16)
C83 N24 1.448(19)
C84 O34 1.348(15)
C85 N25 1.498(9)
C86 N25 1.464(9)
C87 N16 1.435(13)
C88 N24 1.416(9)
C89 O37 1.193(15)
C89 N27 1.328(16)
C90 N27 1.478(16)
C91 N27 1.420(17)
C92 N28 1.430(16)
C93 O38 1.212(10)
C93 N28 1.443(7)
C94 N28 1.474(10)
C95 N17 1.433(14)
C96 N17 1.438(14)
C97 O28 1.212(10)
C97 N29 1.420(9)
C98 N29 1.467(9)
C99 N29 1.467(9)
C100 C101 1.48(2)
C101 O40 1.413(15)
C102 O40 1.418(16)
C102 C103 1.492(19)
C104 O27 1.178(8)
C104 N30 1.398(8)
C105 N30 1.468(8)
C106 N30 1.472(8)
C107 Cl3 1.616(10)
C107 Cl4 1.635(10)
Cl1 O36 1.35(2)
Cl1 O35 1.386(16)
Cl1 O32 1.43(2)
Cl1 O33 1.478(19)
Cl2 O30 1.401(9)
Cl2 O9 1.415(9)
Cl2 O8 1.417(8)
Cl2 O31 1.432(10)
Dy1 O6 2.171(6)
Dy1 O3 2.334(6)
Dy1 O1 2.350(6)
Dy1 O13 2.438(7)
Dy1 O29 2.480(6)
Dy1 O10 2.482(6)
Dy1 O11 2.524(6)
Dy1 N8 2.565(7)
Dy1 N6 2.570(7)
Dy1 Dy2 3.8311(6)
Dy2 O11 2.274(6)
Dy2 O17 2.286(6)
Dy2 O3 2.346(6)
Dy2 O22 2.402(6)
Dy2 N18 2.441(7)
Dy2 O2 2.442(6)
Dy2 O12 2.463(6)
Dy2 N5 2.498(7)
Dy2 N4 2.513(7)
Dy2 Dy3 3.8964(6)
Dy3 O2 2.277(6)
Dy3 O21 2.280(6)
Dy3 O4 2.350(6)
Dy3 O24 2.398(7)
Dy3 O17 2.408(5)
Dy3 N13 2.455(8)
Dy3 O14 2.477(6)
Dy3 N1 2.488(7)
Dy3 N3 2.546(7)
Dy3 Dy4 3.8193(6)
Dy4 O7 2.181(7)
Dy4 O4 2.336(6)
Dy4 O25 2.373(7)
Dy4 O18 2.376(6)
Dy4 O16 2.406(7)
Dy4 O15 2.476(7)
Dy4 O21 2.502(7)
Dy4 N9 2.553(8)
Dy4 N2 2.608(7)
N1 N2 1.309(10)
N3 N4 1.324(10)
N5 N6 1.336(10)
N7 N11 1.395(10)
N8 N12 1.434(10)
N9 N10 1.411(10)
N13 N14 1.428(11)
N18 N19 1.432(10)
N20 N21 1.378(11)
